data_8106051
loop_
_publ_author_name
'Han, Min-Le'
'Wang, San-Tai'
'Li, Zhong-Qi'

_publ_section_title
;
 Crystal structure of catena-(\m3-5-bromoisophthatato-\kO,O&#x2032;:
 O&#x2032;&#x2032;,O&#x2032;&#x2032;&#x2032;&#x2032;)-(1,2-bis(imidazol-1-yl)ethane-\kN:N&#x2032;)cobalt(II),
 C16H13CoN4O4Br
;
_journal_issue 1
_journal_name_full 'Zeitschrift f\"ur Kristallographie - New Crystal Structures'
_journal_page_first 79
_journal_page_last 81
_journal_paper_doi 10.1515/ncrs-2017-0168
_journal_volume 233
_journal_year 2018
_chemical_formula_moiety 'C16 H13 Br Co N4 O4'
_chemical_formula_sum 'C16 H13 Br Co N4 O4'
_chemical_formula_weight 464.14
_space_group_crystal_system orthorhombic
_space_group_IT_number 52
_space_group_name_Hall '-P 2a 2bc'
_space_group_name_H-M_alt 'P n n a'
_atom_sites_solution_hydrogens geom
_atom_sites_solution_primary dual
_atom_sites_solution_secondary difmap
_cell_angle_alpha 90.00
_cell_angle_beta 90.00
_cell_angle_gamma 90.00
_cell_formula_units_Z 8
_cell_length_a 16.921(2)
_cell_length_b 19.211(2)
_cell_length_c 10.2928(12)
_cell_measurement_reflns_used 2679
_cell_measurement_temperature 296(2)
_cell_measurement_theta_max 22.00
_cell_measurement_theta_min 2.32
_cell_volume 3345.9(7)
_computing_cell_refinement 'Bruker SMART'
_computing_data_collection 'Bruker SMART'
_computing_data_reduction 'Bruker SAINT'
_computing_molecular_graphics 'Olex2 (Dolomanov et al., 2009)'
_computing_publication_material 'Olex2 (Dolomanov et al., 2009)'
_computing_structure_refinement 'XH (Sheldrick, 2008)'
_computing_structure_solution 'ShelXT (Sheldrick, 2015)'
_diffrn_ambient_temperature 296.15
_diffrn_measured_fraction_theta_full 1.000
_diffrn_measured_fraction_theta_max 1.000
_diffrn_measurement_device_type 'CCD area detector'
_diffrn_measurement_method 'phi and omega scans'
_diffrn_radiation_monochromator graphite
_diffrn_radiation_type MoK\a
_diffrn_radiation_wavelength 0.71073
_diffrn_reflns_av_R_equivalents 0.0760
_diffrn_reflns_av_unetI/netI 0.0433
_diffrn_reflns_limit_h_max 20
_diffrn_reflns_limit_h_min -20
_diffrn_reflns_limit_k_max 22
_diffrn_reflns_limit_k_min -23
_diffrn_reflns_limit_l_max 12
_diffrn_reflns_limit_l_min -12
_diffrn_reflns_number 24093
_diffrn_reflns_theta_full 25.50
_diffrn_reflns_theta_max 25.50
_diffrn_reflns_theta_min 2.24
_diffrn_source 'fine-focus sealed tube'
_exptl_absorpt_coefficient_mu 3.446
_exptl_absorpt_correction_T_max 0.7701
_exptl_absorpt_correction_T_min 0.4919
_exptl_absorpt_correction_type none
_exptl_crystal_colour 'clear light pink'
_exptl_crystal_colour_lustre clear
_exptl_crystal_colour_modifier light
_exptl_crystal_colour_primary pink
_exptl_crystal_density_diffrn 1.843
_exptl_crystal_density_meas .
_exptl_crystal_density_method 'not measured'
_exptl_crystal_description block
_exptl_crystal_F_000 1848
_exptl_crystal_size_max 0.24
_exptl_crystal_size_mid 0.13
_exptl_crystal_size_min 0.08
_refine_diff_density_max 0.538
_refine_diff_density_min -0.547
_refine_diff_density_rms 0.080
_refine_ls_extinction_method none
_refine_ls_goodness_of_fit_ref 1.038
_refine_ls_hydrogen_treatment constr
_refine_ls_matrix_type full
_refine_ls_number_parameters 235
_refine_ls_number_reflns 3124
_refine_ls_number_restraints 0
_refine_ls_restrained_S_all 1.038
_refine_ls_R_factor_all 0.0598
_refine_ls_R_factor_gt 0.0335
_refine_ls_shift/su_max 0.001
_refine_ls_shift/su_mean 0.000
_refine_ls_structure_factor_coef Fsqd
_refine_ls_weighting_details 'calc w=1/[\s^2^(Fo^2^)+(0.0223P)^2^+3.1850P] where P=(Fo^2^+2Fc^2^)/3'
_refine_ls_weighting_scheme calc
_refine_ls_wR_factor_gt 0.0621
_refine_ls_wR_factor_ref 0.0713
_reflns_number_gt 2268
_reflns_number_total 3124
_reflns_threshold_expression >2sigma(I)
_cod_data_source_file suppl_ncrs-2017-0168_suppl.cif
_cod_data_source_block a
_cod_database_code 8106051
_olex2_refinement_description
;
1. Fixed Uiso
 At 1.2 times of:
  All C(H) groups, All C(H,H) groups
2.a Secondary CH2 refined with riding coordinates:
 C12(H12A,H12B), C16(H16A,H16B)
2.b Aromatic/amide H refined with riding coordinates:
 C3(H3), C5(H5), C7(H7), C9(H9), C10(H10), C11(H11), C13(H13), C14(H14),
 C15(H15)
;
_olex2_submission_special_instructions 'No special instructions were received'

loop_
_space_group_symop_id
_space_group_symop_operation_xyz
1 'x, y, z'
2 '-x+1/2, -y, z'
3 '-x+1/2, y+1/2, -z+1/2'
4 'x, -y+1/2, -z+1/2'
5 '-x, -y, -z'
6 'x-1/2, y, -z'
7 'x-1/2, -y-1/2, z-1/2'
8 '-x, y-1/2, z-1/2'

loop_
_atom_site_label
_atom_site_type_symbol
_atom_site_fract_x
_atom_site_fract_y
_atom_site_fract_z
_atom_site_U_iso_or_equiv
_atom_site_adp_type
_atom_site_occupancy
_atom_site_calc_flag
_atom_site_disorder_assembly
_atom_site_disorder_group
_atom_site_refinement_flags_posn
Co1 Co 0.22044(3) 0.32154(2) 0.08236(4) 0.02094(12) Uani 1 d . . .
Br1 Br 0.08106(3) 0.56854(2) 0.54190(4) 0.05075(15) Uani 1 d . . .
O1 O 0.19571(14) 0.35370(12) 0.2673(2) 0.0292(6) Uani 1 d . . .
O2 O 0.25928(14) 0.28021(11) 0.4000(2) 0.0270(6) Uani 1 d . . .
O3 O 0.22894(14) 0.31685(12) 0.8765(2) 0.0279(6) Uani 1 d . . .
O4 O 0.18512(15) 0.41658(12) 0.9505(2) 0.0304(6) Uani 1 d . . .
N1 N 0.09937(17) 0.29198(15) 0.0682(3) 0.0273(7) Uani 1 d . . .
N2 N -0.02621(18) 0.27984(16) 0.1216(3) 0.0324(8) Uani 1 d . . .
N3 N 0.33233(17) 0.36901(14) 0.1036(3) 0.0267(7) Uani 1 d . . .
N4 N 0.42776(18) 0.44668(16) 0.0950(3) 0.0380(8) Uani 1 d . . .
C1 C 0.2203(2) 0.33445(17) 0.3768(3) 0.0232(8) Uani 1 d . . .
C2 C 0.1985(2) 0.38137(16) 0.4893(3) 0.0207(8) Uani 1 d . . .
C3 C 0.1602(2) 0.44395(17) 0.4673(3) 0.0275(8) Uani 1 d . . .
H3 H 0.1501 0.4587 0.3828 0.033 Uiso 1 calc . . R
C4 C 0.1372(2) 0.48439(18) 0.5715(3) 0.0291(8) Uani 1 d . . .
C5 C 0.1526(2) 0.46462(17) 0.6974(3) 0.0263(8) Uani 1 d . . .
H5 H 0.1380 0.4932 0.7663 0.032 Uiso 1 calc . . R
C6 C 0.19028(19) 0.40135(16) 0.7204(3) 0.0198(7) Uani 1 d . . .
C7 C 0.2134(2) 0.36010(17) 0.6164(3) 0.0217(8) Uani 1 d . . .
H7 H 0.2389 0.3180 0.6317 0.026 Uiso 1 calc . . R
C8 C 0.20239(19) 0.37745(18) 0.8580(3) 0.0214(8) Uani 1 d . . .
C9 C 0.0441(2) 0.30757(18) 0.1531(4) 0.0307(9) Uani 1 d . . .
H9 H 0.0527 0.3347 0.2266 0.037 Uiso 1 calc . . R
C10 C -0.0147(2) 0.2433(2) 0.0095(4) 0.0397(10) Uani 1 d . . .
H10 H -0.0525 0.2177 -0.0358 0.048 Uiso 1 calc . . R
C11 C 0.0618(2) 0.2513(2) -0.0229(4) 0.0371(10) Uani 1 d . . .
H11 H 0.0858 0.2322 -0.0961 0.045 Uiso 1 calc . . R
C12 C -0.0966(2) 0.2803(2) 0.2016(4) 0.0419(11) Uani 1 d . . .
H12A H -0.1429 0.2770 0.1464 0.050 Uiso 1 calc . . R
H12B H -0.0994 0.3240 0.2488 0.050 Uiso 1 calc . . R
C13 C 0.3912(2) 0.3511(2) 0.1870(4) 0.0415(11) Uani 1 d . . .
H13 H 0.3901 0.3124 0.2411 0.050 Uiso 1 calc . . R
C14 C 0.4512(2) 0.3970(2) 0.1808(4) 0.0433(11) Uani 1 d . . .
H14 H 0.4988 0.3951 0.2258 0.052 Uiso 1 calc . . R
C15 C 0.3564(2) 0.4275(2) 0.0511(4) 0.0400(10) Uani 1 d . . .
H15 H 0.3274 0.4527 -0.0096 0.048 Uiso 1 calc . . R
C16 C 0.4730(2) 0.5090(2) 0.0549(4) 0.0440(11) Uani 1 d . . .
H16A H 0.5036 0.5262 0.1278 0.053 Uiso 1 calc . . R
H16B H 0.4368 0.5454 0.0279 0.053 Uiso 1 calc . . R

loop_
_atom_site_aniso_label
_atom_site_aniso_U_11
_atom_site_aniso_U_22
_atom_site_aniso_U_33
_atom_site_aniso_U_23
_atom_site_aniso_U_13
_atom_site_aniso_U_12
Co1 0.0236(3) 0.0245(2) 0.0147(2) 0.0000(2) 0.00071(19) -0.0022(2)
Br1 0.0701(3) 0.0317(2) 0.0504(3) 0.0001(2) -0.0137(2) 0.0217(2)
O1 0.0360(15) 0.0370(14) 0.0145(12) -0.0016(10) 0.0006(11) 0.0011(12)
O2 0.0339(15) 0.0218(13) 0.0253(13) -0.0026(11) 0.0051(11) 0.0001(11)
O3 0.0345(15) 0.0312(14) 0.0180(12) 0.0031(10) 0.0018(10) 0.0054(12)
O4 0.0389(15) 0.0375(15) 0.0147(12) -0.0051(11) 0.0019(11) 0.0030(12)
N1 0.0241(17) 0.0314(17) 0.0263(16) 0.0015(13) -0.0013(14) -0.0012(13)
N2 0.0223(18) 0.0395(19) 0.0354(19) 0.0048(15) -0.0033(15) -0.0006(15)
N3 0.0278(17) 0.0276(17) 0.0246(16) 0.0042(13) -0.0011(14) -0.0039(14)
N4 0.0255(19) 0.0379(19) 0.051(2) 0.0138(16) -0.0077(16) -0.0086(15)
C1 0.025(2) 0.026(2) 0.0179(17) -0.0014(14) 0.0061(16) -0.0089(17)
C2 0.024(2) 0.0219(18) 0.0164(17) -0.0027(14) 0.0012(14) -0.0009(15)
C3 0.038(2) 0.029(2) 0.0151(17) 0.0053(15) -0.0018(16) 0.0018(17)
C4 0.036(2) 0.0240(19) 0.027(2) 0.0007(15) -0.0040(17) 0.0052(17)
C5 0.029(2) 0.027(2) 0.0227(19) -0.0043(15) 0.0022(16) 0.0045(16)
C6 0.0212(18) 0.0218(17) 0.0163(16) -0.0027(14) -0.0005(15) -0.0013(15)
C7 0.025(2) 0.0209(18) 0.0194(18) 0.0015(14) 0.0016(15) -0.0003(15)
C8 0.020(2) 0.029(2) 0.0152(17) -0.0012(15) 0.0018(14) -0.0049(16)
C9 0.029(2) 0.031(2) 0.032(2) 0.0018(16) -0.0041(17) -0.0009(17)
C10 0.034(3) 0.043(2) 0.042(3) 0.003(2) -0.015(2) -0.009(2)
C11 0.038(3) 0.041(2) 0.032(2) -0.0036(19) -0.0045(19) -0.001(2)
C12 0.018(2) 0.057(3) 0.052(3) 0.007(2) -0.0021(19) 0.0057(18)
C13 0.043(3) 0.041(2) 0.041(2) 0.015(2) -0.010(2) -0.006(2)
C14 0.031(2) 0.046(2) 0.053(3) 0.017(2) -0.021(2) -0.010(2)
C15 0.030(2) 0.047(2) 0.044(2) 0.019(2) -0.0128(19) -0.012(2)
C16 0.032(2) 0.034(2) 0.067(3) 0.004(2) -0.009(2) -0.0039(19)

loop_
_atom_type_symbol
_atom_type_description
_atom_type_scat_dispersion_real
_atom_type_scat_dispersion_imag
_atom_type_scat_source
C C 0.0033 0.0016 'International Tables Vol C Tables 4.2.6.8 and 6.1.1.4'
H H 0.0000 0.0000 'International Tables Vol C Tables 4.2.6.8 and 6.1.1.4'
N N 0.0061 0.0033 'International Tables Vol C Tables 4.2.6.8 and 6.1.1.4'
O O 0.0106 0.0060 'International Tables Vol C Tables 4.2.6.8 and 6.1.1.4'
Br Br -0.2901 2.4595 'International Tables Vol C Tables 4.2.6.8 and 6.1.1.4'
Co Co 0.3494 0.9721 'International Tables Vol C Tables 4.2.6.8 and 6.1.1.4'

loop_
_geom_angle_atom_site_label_1
_geom_angle_atom_site_label_2
_geom_angle_atom_site_label_3
_geom_angle
_geom_angle_site_symmetry_1
_geom_angle_site_symmetry_3
O1 Co1 O2 105.60(9) . 4
O1 Co1 O3 162.69(9) . 1_554
O1 Co1 O4 104.52(9) . 1_554
O1 Co1 N1 86.98(10) . .
O1 Co1 N3 87.50(10) . .
O2 Co1 O3 91.47(9) 4 1_554
O2 Co1 O4 149.77(8) 4 1_554
O2 Co1 N1 93.42(10) 4 .
O2 Co1 N3 96.55(10) 4 .
O3 Co1 O4 58.32(8) 1_554 1_554
O3 Co1 N1 89.18(10) 1_554 .
N1 Co1 O4 85.59(10) . 1_554
N3 Co1 O3 93.49(10) . 1_554
N3 Co1 O4 87.28(10) . 1_554
N3 Co1 N1 169.61(11) . .
C1 O1 Co1 132.7(2) . .
C1 O2 Co1 129.3(2) . 4
C8 O3 Co1 95.03(19) . 1_556
C8 O4 Co1 85.03(19) . 1_556
C9 N1 Co1 125.3(2) . .
C9 N1 C11 104.7(3) . .
C11 N1 Co1 129.9(3) . .
C9 N2 C10 106.4(3) . .
C9 N2 C12 126.1(3) . .
C10 N2 C12 127.0(3) . .
C13 N3 Co1 127.8(2) . .
C15 N3 Co1 127.3(2) . .
C15 N3 C13 104.4(3) . .
C14 N4 C16 126.8(3) . .
C15 N4 C14 106.8(3) . .
C15 N4 C16 126.4(3) . .
O1 C1 C2 115.5(3) . .
O2 C1 O1 126.0(3) . .
O2 C1 C2 118.5(3) . .
C3 C2 C1 120.4(3) . .
C3 C2 C7 119.5(3) . .
C7 C2 C1 120.0(3) . .
C2 C3 H3 120.2 . .
C4 C3 C2 119.6(3) . .
C4 C3 H3 120.2 . .
C3 C4 Br1 119.7(3) . .
C5 C4 Br1 118.7(3) . .
C5 C4 C3 121.5(3) . .
C4 C5 H5 120.4 . .
C4 C5 C6 119.2(3) . .
C6 C5 H5 120.4 . .
C5 C6 C8 119.3(3) . .
C7 C6 C5 119.7(3) . .
C7 C6 C8 120.9(3) . .
C2 C7 H7 119.8 . .
C6 C7 C2 120.4(3) . .
C6 C7 H7 119.8 . .
O3 C8 C6 118.2(3) . .
O4 C8 O3 121.6(3) . .
O4 C8 C6 120.2(3) . .
N1 C9 N2 112.3(3) . .
N1 C9 H9 123.9 . .
N2 C9 H9 123.9 . .
N2 C10 H10 126.7 . .
C11 C10 N2 106.7(3) . .
C11 C10 H10 126.7 . .
N1 C11 H11 125.0 . .
C10 C11 N1 109.9(4) . .
C10 C11 H11 125.0 . .
N2 C12 C12 111.4(3) . 4
N2 C12 H12A 109.3 . .
N2 C12 H12B 109.3 . .
C12 C12 H12A 109.3 4 .
C12 C12 H12B 109.3 4 .
H12A C12 H12B 108.0 . .
N3 C13 H13 124.5 . .
C14 C13 N3 111.0(3) . .
C14 C13 H13 124.5 . .
N4 C14 H14 127.2 . .
C13 C14 N4 105.7(3) . .
C13 C14 H14 127.2 . .
N3 C15 N4 112.1(3) . .
N3 C15 H15 123.9 . .
N4 C15 H15 123.9 . .
N4 C16 C16 109.9(4) . 5_665
N4 C16 H16A 109.7 . .
N4 C16 H16B 109.7 . .
C16 C16 H16A 109.7 5_665 .
C16 C16 H16B 109.7 5_665 .
H16A C16 H16B 108.2 . .

loop_
_geom_bond_atom_site_label_1
_geom_bond_atom_site_label_2
_geom_bond_distance
_geom_bond_site_symmetry_2
Co1 O1 2.044(2) .
Co1 O2 2.070(2) 4
Co1 O3 2.125(2) 1_554
Co1 O4 2.352(2) 1_554
Co1 N1 2.131(3) .
Co1 N3 2.113(3) .
Br1 C4 1.900(3) .
O1 C1 1.258(4) .
O2 Co1 2.070(2) 4
O2 C1 1.256(4) .
O3 Co1 2.125(2) 1_556
O3 C8 1.262(4) .
O4 Co1 2.352(2) 1_556
O4 C8 1.248(4) .
N1 C9 1.314(4) .
N1 C11 1.376(4) .
N2 C9 1.344(4) .
N2 C10 1.365(5) .
N2 C12 1.448(5) .
N3 C13 1.358(4) .
N3 C15 1.312(4) .
N4 C14 1.360(5) .
N4 C15 1.341(5) .
N4 C16 1.479(5) .
C1 C2 1.513(4) .
C2 C3 1.384(4) .
C2 C7 1.394(4) .
C3 H3 0.9300 .
C3 C4 1.380(5) .
C4 C5 1.375(5) .
C5 H5 0.9300 .
C5 C6 1.393(4) .
C6 C7 1.388(4) .
C6 C8 1.502(4) .
C7 H7 0.9300 .
C9 H9 0.9300 .
C10 H10 0.9300 .
C10 C11 1.347(5) .
C11 H11 0.9300 .
C12 C12 1.533(7) 4
C12 H12A 0.9700 .
C12 H12B 0.9700 .
C13 H13 0.9300 .
C13 C14 1.346(5) .
C14 H14 0.9300 .
C15 H15 0.9300 .
C16 C16 1.494(8) 5_665
C16 H16A 0.9700 .
C16 H16B 0.9700 .

loop_
_geom_torsion_atom_site_label_1
_geom_torsion_atom_site_label_2
_geom_torsion_atom_site_label_3
_geom_torsion_atom_site_label_4
_geom_torsion
_geom_torsion_site_symmetry_1
_geom_torsion_site_symmetry_2
_geom_torsion_site_symmetry_3
_geom_torsion_site_symmetry_4
Co1 O1 C1 O2 -12.6(5) . . . .
Co1 O1 C1 C2 168.8(2) . . . .
Co1 O2 C1 O1 -78.8(4) 4 . . .
Co1 O2 C1 C2 99.8(3) 4 . . .
Co1 O3 C8 O4 2.6(3) 1_556 . . .
Co1 O3 C8 C6 -176.1(3) 1_556 . . .
Co1 O4 C8 O3 -2.4(3) 1_556 . . .
Co1 O4 C8 C6 176.4(3) 1_556 . . .
Co1 N1 C9 N2 -177.7(2) . . . .
Co1 N1 C11 C10 176.9(3) . . . .
Co1 N3 C13 C14 -174.6(3) . . . .
Co1 N3 C15 N4 173.5(2) . . . .
Br1 C4 C5 C6 176.8(3) . . . .
O1 Co1 N1 C9 9.9(3) . . . .
O1 Co1 N1 C11 -166.7(3) . . . .
O1 Co1 N3 C13 64.9(3) . . . .
O1 Co1 N3 C15 -105.7(3) . . . .
O1 C1 C2 C3 -5.6(5) . . . .
O1 C1 C2 C7 171.2(3) . . . .
O2 Co1 O1 C1 24.6(3) 4 . . .
O2 Co1 N1 C9 115.3(3) 4 . . .
O2 Co1 N1 C11 -61.3(3) 4 . . .
O2 Co1 N3 C13 -40.5(3) 4 . . .
O2 Co1 N3 C15 148.9(3) 4 . . .
O2 C1 C2 C3 175.7(3) . . . .
O2 C1 C2 C7 -7.5(5) . . . .
O3 Co1 O1 C1 -165.2(3) 1_554 . . .
O3 Co1 N1 C9 -153.3(3) 1_554 . . .
O3 Co1 N1 C11 30.1(3) 1_554 . . .
O3 Co1 N3 C13 -132.4(3) 1_554 . . .
O3 Co1 N3 C15 57.0(3) 1_554 . . .
O4 Co1 O1 C1 -158.0(3) 1_554 . . .
O4 Co1 N1 C9 -95.0(3) 1_554 . . .
O4 Co1 N1 C11 88.4(3) 1_554 . . .
O4 Co1 N3 C13 169.6(3) 1_554 . . .
O4 Co1 N3 C15 -1.0(3) 1_554 . . .
N1 Co1 O1 C1 117.3(3) . . . .
N1 Co1 N3 C13 122.9(6) . . . .
N1 Co1 N3 C15 -47.7(7) . . . .
N2 C10 C11 N1 0.7(4) . . . .
N3 Co1 O1 C1 -71.5(3) . . . .
N3 Co1 N1 C9 -48.2(7) . . . .
N3 Co1 N1 C11 135.2(6) . . . .
N3 C13 C14 N4 2.6(5) . . . .
C1 C2 C3 C4 176.8(3) . . . .
C1 C2 C7 C6 -177.1(3) . . . .
C2 C3 C4 Br1 -177.5(3) . . . .
C2 C3 C4 C5 1.1(6) . . . .
C3 C2 C7 C6 -0.2(5) . . . .
C3 C4 C5 C6 -1.9(6) . . . .
C4 C5 C6 C7 1.5(5) . . . .
C4 C5 C6 C8 -176.0(3) . . . .
C5 C6 C7 C2 -0.5(5) . . . .
C5 C6 C8 O3 172.6(3) . . . .
C5 C6 C8 O4 -6.2(5) . . . .
C7 C2 C3 C4 -0.1(5) . . . .
C7 C6 C8 O3 -4.9(5) . . . .
C7 C6 C8 O4 176.3(3) . . . .
C8 C6 C7 C2 177.0(3) . . . .
C9 N1 C11 C10 -0.2(4) . . . .
C9 N2 C10 C11 -0.9(4) . . . .
C9 N2 C12 C12 -84.6(5) . . . 4
C10 N2 C9 N1 0.8(4) . . . .
C10 N2 C12 C12 85.3(5) . . . 4
C11 N1 C9 N2 -0.3(4) . . . .
C12 N2 C9 N1 172.4(3) . . . .
C12 N2 C10 C11 -172.4(3) . . . .
C13 N3 C15 N4 1.1(4) . . . .
C14 N4 C15 N3 0.4(5) . . . .
C14 N4 C16 C16 85.9(6) . . . 5_665
C15 N3 C13 C14 -2.3(5) . . . .
C15 N4 C14 C13 -1.8(5) . . . .
C15 N4 C16 C16 -92.3(5) . . . 5_665
C16 N4 C14 C13 179.7(4) . . . .
C16 N4 C15 N3 178.9(3) . . . .
